data_7030818
loop_
_publ_author_name
'Leich, Valeri'
'Lamberts, Kevin'
'Spaniol, Thomas P.'
'Okuda, Jun'

_publ_section_title
;
 Crown ether adducts of light alkali metal triphenylsilyls: synthesis,
 structure and hydrosilylation catalysis.
;
_journal_issue 38
_journal_name_full 'Dalton transactions (Cambridge, England : 2003)'
_journal_page_first 14315
_journal_page_last 14321
_journal_paper_doi 10.1039/c4dt00916a
_journal_volume 43
_journal_year 2014
_chemical_formula_moiety 'C26 H31 Li O4 Si, 0.5 (C4 H8 O)'
_chemical_formula_sum 'C28 H35 Li O4.5 Si'
_chemical_formula_weight 478.59
_chemical_name_systematic
;
 ?
;
_space_group_crystal_system trigonal
_space_group_IT_number 165
_space_group_name_Hall '-P 3 2"c'
_space_group_name_H-M_alt 'P -3 c 1'
_symmetry_space_group_name_Hall '-P 3 2"c'
_symmetry_space_group_name_H-M 'P -3 c 1'
_atom_sites_solution_hydrogens geom
_audit_creation_method SHELXL-2013
_cell_angle_alpha 90
_cell_angle_beta 90
_cell_angle_gamma 120
_cell_formula_units_Z 4
_cell_length_a 11.9898(9)
_cell_length_b 11.9898(9)
_cell_length_c 21.5449(17)
_cell_measurement_temperature 220(2)
_cell_volume 2682.2(4)
_computing_structure_refinement 'SHELXL-2013 (Sheldrick, 2013)'
_diffrn_ambient_temperature 220(2)
_diffrn_measured_fraction_theta_full 0.999
_diffrn_measured_fraction_theta_max 0.999
_diffrn_measurement_device_type 'Bruker APEX CCD'
_diffrn_measurement_method 'omega scans'
_diffrn_radiation_monochromator 'multilayer optics'
_diffrn_radiation_source microsource
_diffrn_radiation_type MoK\a
_diffrn_radiation_wavelength 0.71073
_diffrn_reflns_av_R_equivalents 0.0543
_diffrn_reflns_av_unetI/netI 0.0213
_diffrn_reflns_Laue_measured_fraction_full 0.999
_diffrn_reflns_Laue_measured_fraction_max 0.999
_diffrn_reflns_limit_h_max 14
_diffrn_reflns_limit_h_min -14
_diffrn_reflns_limit_k_max 14
_diffrn_reflns_limit_k_min -14
_diffrn_reflns_limit_l_max 26
_diffrn_reflns_limit_l_min -26
_diffrn_reflns_number 30183
_diffrn_reflns_point_group_measured_fraction_full 0.999
_diffrn_reflns_point_group_measured_fraction_max 0.999
_diffrn_reflns_theta_full 25.242
_diffrn_reflns_theta_max 26.402
_diffrn_reflns_theta_min 1.961
_exptl_absorpt_coefficient_mu 0.120
_exptl_absorpt_correction_T_max 0.7454
_exptl_absorpt_correction_T_min 0.6705
_exptl_absorpt_correction_type multi-scan
_exptl_absorpt_process_details SADABS
_exptl_crystal_colour yellow
_exptl_crystal_density_diffrn 1.185
_exptl_crystal_description block
_exptl_crystal_F_000 1023.8
_exptl_crystal_size_max 0.210
_exptl_crystal_size_mid 0.190
_exptl_crystal_size_min 0.170
_refine_diff_density_max 0.397
_refine_diff_density_min -0.403
_refine_diff_density_rms 0.060
_refine_ls_extinction_method none
_refine_ls_goodness_of_fit_ref 1.040
_refine_ls_hydrogen_treatment constr
_refine_ls_matrix_type full
_refine_ls_number_parameters 114
_refine_ls_number_reflns 1837
_refine_ls_number_restraints 17
_refine_ls_restrained_S_all 1.038
_refine_ls_R_factor_all 0.1287
_refine_ls_R_factor_gt 0.0961
_refine_ls_shift/su_max 0.016
_refine_ls_shift/su_mean 0.002
_refine_ls_structure_factor_coef Fsqd
_refine_ls_weighting_details
;
 w=1/[\s^2^(Fo^2^)+(0.1500P)^2^+3.0000P]
 where P=(Fo^2^+2Fc^2^)/3
;
_refine_ls_weighting_scheme calc
_refine_ls_wR_factor_gt 0.2733
_refine_ls_wR_factor_ref 0.3126
_reflns_Friedel_coverage 0.000
_reflns_number_gt 1216
_reflns_number_total 1837
_reflns_threshold_expression 'I > 2\s(I)'
_cod_data_source_file c4dt00916a2.cif
_cod_data_source_block 2beta
_cod_depositor_comments 'Adding full bibliography for 7030818--7030820.cif.'
_cod_original_cell_volume 2682.2(5)
_cod_original_formula_sum 'C28 H35 Li O4.50 Si'
_cod_database_code 7030818
_shelx_space_group_comment
;
The symmetry employed for this shelxl refinement is uniquely defined
by the following loop, which should always be used as a source of
symmetry information in preference to the above space-group names.
They are only intended as comments.
;
_shelx_estimated_absorpt_t_min 0.975
_shelx_estimated_absorpt_t_max 0.980
_shelxl_version_number 2013-2

loop_
_space_group_symop_operation_xyz
'x, y, z'
'-y, x-y, z'
'-x+y, -x, z'
'y, x, -z+1/2'
'-x, -x+y, -z+1/2'
'x-y, -y, -z+1/2'
'-x, -y, -z'
'y, -x+y, -z'
'x-y, x, -z'
'-y, -x, z-1/2'
'x, x-y, z-1/2'
'-x+y, y, z-1/2'

loop_
_atom_site_label
_atom_site_type_symbol
_atom_site_fract_x
_atom_site_fract_y
_atom_site_fract_z
_atom_site_U_iso_or_equiv
_atom_site_adp_type
_atom_site_occupancy
_atom_site_site_symmetry_order
_atom_site_calc_flag
_atom_site_refinement_flags_posn
_atom_site_refinement_flags_adp
_atom_site_refinement_flags_occupancy
_atom_site_disorder_assembly
_atom_site_disorder_group
Si1 Si 0.6667 0.3333 0.13890(6) 0.0602(6) Uani 1 3 d S T P A .
C9 C 0.5056(4) 0.2868(4) 0.09917(14) 0.0605(10) Uani 1 1 d . . . . .
C10 C 0.4878(5) 0.3427(5) 0.04606(18) 0.0851(13) Uani 1 1 d . . . . .
H10 H 0.5605 0.4076 0.0255 0.102 Uiso 1 1 calc R U . . .
C11 C 0.3662(5) 0.3056(5) 0.0226(2) 0.0923(15) Uani 1 1 d . . . . .
H11 H 0.3581 0.3468 -0.0128 0.111 Uiso 1 1 calc R U . . .
C12 C 0.2592(5) 0.2108(5) 0.0502(2) 0.0833(13) Uani 1 1 d . . . . .
H12 H 0.1772 0.1860 0.0341 0.100 Uiso 1 1 calc R U . . .
C13 C 0.2719(4) 0.1511(4) 0.1019(2) 0.0797(12) Uani 1 1 d . . . . .
H13 H 0.1985 0.0837 0.1208 0.096 Uiso 1 1 calc R U . . .
C14 C 0.3928(4) 0.1904(4) 0.12601(18) 0.0665(10) Uani 1 1 d . . . . .
H14 H 0.3991 0.1502 0.1622 0.080 Uiso 1 1 calc R U . . .
Li1 Li 0.6667 0.3333 0.2619(4) 0.055(2) Uani 1 3 d S T P . .
O1 O 0.8318(11) 0.4978(11) 0.3126(5) 0.0953(13) Uiso 0.3333 1 d D U P A -1
O2 O 0.7533(11) 0.2373(10) 0.3007(5) 0.0953(13) Uiso 0.3333 1 d D U P A -1
O3 O 0.5094(10) 0.1736(10) 0.2983(5) 0.0953(13) Uiso 0.3333 1 d D U P A -1
O4 O 0.5678(11) 0.4160(11) 0.3028(4) 0.0953(13) Uiso 0.3333 1 d D U P A -1
C1 C 0.8836(15) 0.4364(12) 0.3497(7) 0.0953(13) Uiso 0.3333 1 d D U P A -1
H1A H 0.8821 0.4632 0.3925 0.114 Uiso 0.3333 1 calc R U P A -1
H1B H 0.9746 0.4761 0.3380 0.114 Uiso 0.3333 1 calc R U P A -1
C2 C 0.8341(15) 0.2946(12) 0.3524(6) 0.0953(13) Uiso 0.3333 1 d D U P A -1
H2A H 0.9061 0.2778 0.3514 0.114 Uiso 0.3333 1 calc R U P A -1
H2B H 0.7858 0.2587 0.3909 0.114 Uiso 0.3333 1 calc R U P A -1
C3 C 0.6652(11) 0.1045(11) 0.3098(8) 0.0953(13) Uiso 0.3333 1 d D U P A -1
H3A H 0.6981 0.0702 0.3417 0.114 Uiso 0.3333 1 calc R U P A -1
H3B H 0.6551 0.0572 0.2712 0.114 Uiso 0.3333 1 calc R U P A -1
C4 C 0.5375(13) 0.0867(14) 0.3296(7) 0.0953(13) Uiso 0.3333 1 d D U P A -1
H4A H 0.4698 -0.0019 0.3208 0.114 Uiso 0.3333 1 calc R U P A -1
H4B H 0.5384 0.1005 0.3745 0.114 Uiso 0.3333 1 calc R U P A -1
C5 C 0.4187(12) 0.2029(13) 0.3244(8) 0.0953(13) Uiso 0.3333 1 d D U P A -1
H5A H 0.3685 0.1398 0.3566 0.114 Uiso 0.3333 1 calc R U P A -1
H5B H 0.3592 0.1993 0.2923 0.114 Uiso 0.3333 1 calc R U P A -1
C6 C 0.4896(14) 0.3352(11) 0.3519(6) 0.0953(13) Uiso 0.3333 1 d D U P A -1
H6A H 0.4293 0.3623 0.3663 0.114 Uiso 0.3333 1 calc R U P A -1
H6B H 0.5430 0.3378 0.3870 0.114 Uiso 0.3333 1 calc R U P A -1
C7 C 0.6473(14) 0.5211(14) 0.3416(7) 0.0953(13) Uiso 0.3333 1 d D U P A -1
H7A H 0.5996 0.5133 0.3798 0.114 Uiso 0.3333 1 calc R U P A -1
H7B H 0.6630 0.6003 0.3208 0.114 Uiso 0.3333 1 calc R U P A -1
C8 C 0.7749(13) 0.5360(16) 0.3593(6) 0.0953(13) Uiso 0.3333 1 d D U P A -1
H8A H 0.8341 0.6265 0.3696 0.114 Uiso 0.3333 1 calc R U P A -1
H8B H 0.7637 0.4849 0.3967 0.114 Uiso 0.3333 1 calc R U P A -1
O5 O 0.138(4) 0.036(3) 0.253(2) 0.140(7) Uiso 0.1667 1 d D U P B -1
C15 C 0.054(4) -0.094(4) 0.235(4) 0.140(7) Uiso 0.1667 1 d D U P B -1
H15A H 0.0781 -0.1534 0.2534 0.168 Uiso 0.1667 1 calc R U P B -1
H15B H 0.0470 -0.1051 0.1896 0.168 Uiso 0.1667 1 calc R U P B -1
C16 C -0.066(6) -0.106(6) 0.263(3) 0.140(7) Uiso 0.1667 1 d D U P B -1
H16A H -0.0815 -0.1484 0.3037 0.168 Uiso 0.1667 1 calc R U P B -1
H16B H -0.1403 -0.1594 0.2365 0.168 Uiso 0.1667 1 calc R U P B -1
C17 C -0.052(4) 0.025(5) 0.271(3) 0.140(7) Uiso 0.1667 1 d D U P B -1
H17A H -0.1182 0.0317 0.2474 0.168 Uiso 0.1667 1 calc R U P B -1
H17B H -0.0563 0.0441 0.3145 0.168 Uiso 0.1667 1 calc R U P B -1
C18 C 0.080(5) 0.113(5) 0.244(5) 0.140(7) Uiso 0.1667 1 d D U P B -1
H18A H 0.0756 0.1324 0.2005 0.168 Uiso 0.1667 1 calc R U P B -1
H18B H 0.1250 0.1939 0.2679 0.168 Uiso 0.1667 1 calc R U P B -1

loop_
_atom_site_aniso_label
_atom_site_aniso_U_11
_atom_site_aniso_U_22
_atom_site_aniso_U_33
_atom_site_aniso_U_23
_atom_site_aniso_U_13
_atom_site_aniso_U_12
Si1 0.0739(8) 0.0739(8) 0.0329(8) 0.000 0.000 0.0369(4)
C9 0.079(2) 0.071(2) 0.0393(15) -0.0079(15) -0.0027(15) 0.0429(19)
C10 0.093(3) 0.099(3) 0.051(2) 0.009(2) -0.007(2) 0.039(3)
C11 0.109(4) 0.105(4) 0.067(3) -0.005(2) -0.029(3) 0.057(3)
C12 0.089(3) 0.087(3) 0.092(3) -0.026(3) -0.021(2) 0.058(3)
C13 0.072(3) 0.080(3) 0.090(3) -0.007(2) -0.002(2) 0.041(2)
C14 0.080(3) 0.066(2) 0.062(2) 0.0005(17) 0.0038(19) 0.043(2)
Li1 0.064(3) 0.064(3) 0.036(4) 0.000 0.000 0.0322(17)

loop_
_atom_type_symbol
_atom_type_description
_atom_type_scat_dispersion_real
_atom_type_scat_dispersion_imag
_atom_type_scat_source
C C 0.0033 0.0016 'International Tables Vol C Tables 4.2.6.8 and 6.1.1.4'
H H 0.0000 0.0000 'International Tables Vol C Tables 4.2.6.8 and 6.1.1.4'
Li Li -0.0003 0.0001 'International Tables Vol C Tables 4.2.6.8 and 6.1.1.4'
O O 0.0106 0.0060 'International Tables Vol C Tables 4.2.6.8 and 6.1.1.4'
Si Si 0.0817 0.0704 'International Tables Vol C Tables 4.2.6.8 and 6.1.1.4'

loop_
_geom_angle_atom_site_label_1
_geom_angle_atom_site_label_2
_geom_angle_atom_site_label_3
_geom_angle
_geom_angle_site_symmetry_1
_geom_angle_site_symmetry_3
C9 Si1 C9 101.70(13) 2_655 3_665
C9 Si1 C9 101.70(13) 2_655 .
C9 Si1 C9 101.70(13) 3_665 .
C9 Si1 Li1 116.43(11) 2_655 .
C9 Si1 Li1 116.43(11) 3_665 .
C9 Si1 Li1 116.43(11) . .
C14 C9 C10 114.9(4) . .
C14 C9 Si1 118.3(3) . .
C10 C9 Si1 126.7(3) . .
C11 C10 C9 122.2(4) . .
C11 C10 H10 118.9 . .
C9 C10 H10 118.9 . .
C12 C11 C10 120.7(4) . .
C12 C11 H11 119.6 . .
C10 C11 H11 119.6 . .
C11 C12 C13 119.2(4) . .
C11 C12 H12 120.4 . .
C13 C12 H12 120.4 . .
C12 C13 C14 119.9(4) . .
C12 C13 H13 120.1 . .
C14 C13 H13 120.1 . .
C13 C14 C9 123.0(4) . .
C13 C14 H14 118.5 . .
C9 C14 H14 118.5 . .
O3 Li1 O2 79.0(4) . .
O3 Li1 O4 78.8(4) . .
O2 Li1 O4 131.0(6) . .
O3 Li1 O1 128.6(5) . .
O2 Li1 O1 80.0(4) . .
O4 Li1 O1 80.7(4) . .
O3 Li1 Si1 112.4(3) . .
O2 Li1 Si1 113.8(3) . .
O4 Li1 Si1 115.0(3) . .
O1 Li1 Si1 119.0(3) . .
C8 O1 C1 100.1(10) . .
C8 O1 Li1 105.8(9) . .
C1 O1 Li1 103.8(8) . .
C2 O2 C3 112.5(11) . .
C2 O2 Li1 117.4(9) . .
C3 O2 Li1 112.4(9) . .
C4 O3 C5 119.2(12) . .
C4 O3 Li1 115.0(9) . .
C5 O3 Li1 112.4(9) . .
C7 O4 C6 95.1(11) . .
C7 O4 Li1 112.6(8) . .
C6 O4 Li1 109.2(9) . .
O1 C1 C2 125.6(12) . .
O1 C1 H1A 105.9 . .
C2 C1 H1A 105.9 . .
O1 C1 H1B 105.9 . .
C2 C1 H1B 105.9 . .
H1A C1 H1B 106.2 . .
O2 C2 C1 108.0(11) . .
O2 C2 H2A 110.1 . .
C1 C2 H2A 110.1 . .
O2 C2 H2B 110.1 . .
C1 C2 H2B 110.1 . .
H2A C2 H2B 108.4 . .
O2 C3 C4 109.5(13) . .
O2 C3 H3A 109.8 . .
C4 C3 H3A 109.8 . .
O2 C3 H3B 109.8 . .
C4 C3 H3B 109.8 . .
H3A C3 H3B 108.2 . .
O3 C4 C3 111.2(12) . .
O3 C4 H4A 109.4 . .
C3 C4 H4A 109.4 . .
O3 C4 H4B 109.4 . .
C3 C4 H4B 109.4 . .
H4A C4 H4B 108.0 . .
O3 C5 C6 108.7(12) . .
O3 C5 H5A 110.0 . .
C6 C5 H5A 110.0 . .
O3 C5 H5B 110.0 . .
C6 C5 H5B 110.0 . .
H5A C5 H5B 108.3 . .
O4 C6 C5 105.0(12) . .
O4 C6 H6A 110.7 . .
C5 C6 H6A 110.7 . .
O4 C6 H6B 110.7 . .
C5 C6 H6B 110.7 . .
H6A C6 H6B 108.8 . .
O4 C7 C8 116.8(12) . .
O4 C7 H7A 108.1 . .
C8 C7 H7A 108.1 . .
O4 C7 H7B 108.1 . .
C8 C7 H7B 108.1 . .
H7A C7 H7B 107.3 . .
O1 C8 C7 114.2(12) . .
O1 C8 H8A 108.7 . .
C7 C8 H8A 108.7 . .
O1 C8 H8B 108.7 . .
C7 C8 H8B 108.7 . .
H8A C8 H8B 107.6 . .
C15 O5 C18 112(4) . .
O5 C15 C16 97(5) . .
O5 C15 H15A 112.4 . .
C16 C15 H15A 112.4 . .
O5 C15 H15B 112.4 . .
C16 C15 H15B 112.4 . .
H15A C15 H15B 110.0 . .
C15 C16 C17 110(6) . .
C15 C16 H16A 109.7 . .
C17 C16 H16A 109.7 . .
C15 C16 H16B 109.7 . .
C17 C16 H16B 109.7 . .
H16A C16 H16B 108.2 . .
C18 C17 C16 103(5) . .
C18 C17 H17A 111.1 . .
C16 C17 H17A 111.1 . .
C18 C17 H17B 111.1 . .
C16 C17 H17B 111.1 . .
H17A C17 H17B 109.1 . .
O5 C18 C17 100(4) . .
C17 C18 H18A 111.7 . .
O5 C18 H18B 111.7 . .
C17 C18 H18B 111.7 . .
H18A C18 H18B 109.5 . .

loop_
_geom_bond_atom_site_label_1
_geom_bond_atom_site_label_2
_geom_bond_distance
_geom_bond_site_symmetry_2
Si1 C9 1.923(4) 2_655
Si1 C9 1.923(4) 3_665
Si1 C9 1.923(4) .
Si1 Li1 2.650(8) .
C9 C14 1.391(5) .
C9 C10 1.395(5) .
C10 C11 1.390(6) .
C10 H10 0.9400 .
C11 C12 1.354(7) .
C11 H11 0.9400 .
C12 C13 1.373(6) .
C12 H12 0.9400 .
C13 C14 1.382(6) .
C13 H13 0.9400 .
C14 H14 0.9400 .
Li1 O3 2.056(11) .
Li1 O2 2.074(12) .
Li1 O4 2.084(12) .
Li1 O1 2.258(13) .
O1 C8 1.413(5) .
O1 C1 1.421(5) .
O2 C2 1.409(5) .
O2 C3 1.417(5) .
O3 C4 1.415(5) .
O3 C5 1.416(5) .
O4 C7 1.412(5) .
O4 C6 1.423(5) .
C1 C2 1.496(5) .
C1 H1A 0.9800 .
C1 H1B 0.9800 .
C2 H2A 0.9800 .
C2 H2B 0.9800 .
C3 C4 1.499(5) .
C3 H3A 0.9800 .
C3 H3B 0.9800 .
C4 H4A 0.9800 .
C4 H4B 0.9800 .
C5 C6 1.498(5) .
C5 H5A 0.9800 .
C5 H5B 0.9800 .
C6 H6A 0.9800 .
C6 H6B 0.9800 .
C7 C8 1.499(5) .
C7 H7A 0.9800 .
C7 H7B 0.9800 .
C8 H8A 0.9800 .
C8 H8B 0.9800 .
O5 C15 1.420(5) .
O5 C18 1.421(5) .
C15 C16 1.501(5) .
C15 H15A 0.9800 .
C15 H15B 0.9800 .
C16 C17 1.501(5) .
C16 H16A 0.9800 .
C16 H16B 0.9800 .
C17 C18 1.501(5) .
C17 H17A 0.9800 .
C17 H17B 0.9800 .
C18 H18A 0.9800 .
C18 H18B 0.9800 .
